data_1543505
loop_
_publ_author_name
'Becker, Lisanne'
'Altenburger, Kai'
'Spannenberg, Anke'
'Arndt, Perdita'
'Rosenthal, Uwe'

_publ_section_title
;
 A second polymorph of 3,4-bis(6-bromopyridin-3-yl)-1,2,5-thiadiazole
;
_journal_coeditor_code IS4008
_journal_issue 6
_journal_name_full IUCrData
_journal_page_first x160960
_journal_paper_doi 10.1107/S2414314616009603
_journal_volume 1
_journal_year 2016
_chemical_formula_iupac 'C12 H6 Br2 N4 S'
_chemical_formula_moiety 'C12 H6 Br2 N4 S'
_chemical_formula_sum 'C12 H6 Br2 N4 S'
_chemical_formula_weight 398.09
_chemical_name_systematic
;
3,4-Bis(6-bromopyridin-3-yl)-1,2,5-thiadiazole
;
_space_group_crystal_system triclinic
_space_group_IT_number 2
_space_group_name_Hall '-P 1'
_space_group_name_H-M_alt 'P -1'
_symmetry_space_group_name_Hall '-P 1'
_symmetry_space_group_name_H-M 'P -1'
_atom_sites_solution_hydrogens geom
_audit_creation_method SHELXL-2014/7
_cell_angle_alpha 77.0382(9)
_cell_angle_beta 78.7453(8)
_cell_angle_gamma 61.5479(7)
_cell_formula_units_Z 2
_cell_length_a 7.1617(4)
_cell_length_b 7.2787(4)
_cell_length_c 14.4257(8)
_cell_measurement_reflns_used 5554
_cell_measurement_temperature 150(2)
_cell_measurement_theta_max 28.72
_cell_measurement_theta_min 2.91
_cell_volume 640.88(6)
_computing_cell_refinement
;
SAINT (Bruker, 2013)
;
_computing_data_collection
;
APEX2 (Bruker, 2014)
;
_computing_data_reduction
;
SAINT (Bruker, 2013)
;
_computing_molecular_graphics
;
XP in SHELXTL (Sheldrick, 2008) and Mercury (Macrae <i>et al.</i>,
2006)
;
_computing_publication_material
;
publCIF (Westrip, 2010) and PLATON (Spek, 2009)
;
_computing_structure_refinement
;
SHELXL2014 (Sheldrick, 2015)
;
_computing_structure_solution
;
SHELXS97 (Sheldrick, 2008)
;
_diffrn_ambient_temperature 150(2)
_diffrn_detector_area_resol_mean 8.3333
_diffrn_measured_fraction_theta_full 1.000
_diffrn_measured_fraction_theta_max 1.000
_diffrn_measurement_device_type 'Bruker APEXII CCD'
_diffrn_measurement_method '\f and \w scans'
_diffrn_radiation_type MoK\a
_diffrn_radiation_wavelength 0.71073
_diffrn_reflns_av_R_equivalents 0.0203
_diffrn_reflns_limit_h_max 9
_diffrn_reflns_limit_h_min -8
_diffrn_reflns_limit_k_max 9
_diffrn_reflns_limit_k_min -9
_diffrn_reflns_limit_l_max 18
_diffrn_reflns_limit_l_min -18
_diffrn_reflns_number 8969
_diffrn_reflns_theta_full 25.242
_diffrn_reflns_theta_max 27.498
_diffrn_reflns_theta_min 1.456
_exptl_absorpt_coefficient_mu 6.476
_exptl_absorpt_correction_T_max 0.38
_exptl_absorpt_correction_T_min 0.24
_exptl_absorpt_correction_type multi-scan
_exptl_absorpt_process_details
;
(SADABS; Bruker, 2014)
;
_exptl_crystal_colour yellow
_exptl_crystal_density_diffrn 2.063
_exptl_crystal_description prism
_exptl_crystal_F_000 384
_exptl_crystal_size_max 0.494
_exptl_crystal_size_mid 0.361
_exptl_crystal_size_min 0.186
_refine_diff_density_max 0.519
_refine_diff_density_min -0.840
_refine_ls_extinction_method none
_refine_ls_goodness_of_fit_ref 1.061
_refine_ls_hydrogen_treatment constr
_refine_ls_matrix_type full
_refine_ls_number_parameters 172
_refine_ls_number_reflns 2957
_refine_ls_number_restraints 0
_refine_ls_restrained_S_all 1.061
_refine_ls_R_factor_all 0.0300
_refine_ls_R_factor_gt 0.0262
_refine_ls_shift/su_max 0.001
_refine_ls_shift/su_mean 0.000
_refine_ls_structure_factor_coef Fsqd
_refine_ls_weighting_details 'w=1/[\s^2^(Fo^2^)+(0.0370P)^2^+1.1147P] where P=(Fo^2^+2Fc^2^)/3'
_refine_ls_weighting_scheme calc
_refine_ls_wR_factor_gt 0.0727
_refine_ls_wR_factor_ref 0.0747
_reflns_number_gt 2672
_reflns_number_total 2957
_reflns_threshold_expression 'I > 2\s(I)'
_cod_data_source_file is4008sup1.cif
_cod_data_source_block I
_cod_database_code 1543505
_shelx_space_group_comment
;
The symmetry employed for this shelxl refinement is uniquely defined
by the following loop, which should always be used as a source of
symmetry information in preference to the above space-group names.
They are only intended as comments.
;

loop_
_space_group_symop_operation_xyz
'x, y, z'
'-x, -y, -z'

loop_
_atom_site_type_symbol
_atom_site_label
_atom_site_fract_x
_atom_site_fract_y
_atom_site_fract_z
_atom_site_U_iso_or_equiv
_atom_site_adp_type
_atom_site_calc_flag
_atom_site_occupancy
Br Br1 0.76469(5) 0.11355(4) 1.18285(2) 0.02297(9) Uani d 1
Br Br2 1.23819(5) 0.06797(5) 0.53206(2) 0.02999(10) Uani d 1
C C1 0.2757(4) 0.3696(4) 0.83700(18) 0.0127(5) Uani d 1
C C2 0.3420(4) 0.3729(4) 0.73593(18) 0.0138(5) Uani d 1
C C3 0.4074(4) 0.3033(4) 0.91690(17) 0.0122(5) Uani d 1
C C4 0.3258(4) 0.2520(4) 1.00972(18) 0.0145(5) Uani d 1
H H4 0.1887 0.2566 1.0185 0.017 Uiso calc 1
C C5 0.6206(4) 0.1910(4) 1.07289(18) 0.0148(5) Uani d 1
C C6 0.7177(4) 0.2399(4) 0.98464(19) 0.0172(5) Uani d 1
H H6 0.8552 0.2333 0.9785 0.021 Uiso calc 1
C C7 0.6078(4) 0.2985(4) 0.90591(18) 0.0157(5) Uani d 1
H H7 0.6683 0.3356 0.8444 0.019 Uiso calc 1
C C8 0.5597(4) 0.3033(4) 0.68630(17) 0.0141(5) Uani d 1
C C9 0.7254(4) 0.1039(4) 0.71185(18) 0.0175(5) Uani d 1
H H9 0.6961 0.0110 0.7634 0.021 Uiso calc 1
C C10 0.9576(4) 0.1674(4) 0.59460(18) 0.0160(5) Uani d 1
C C11 0.8063(4) 0.3673(4) 0.56073(19) 0.0188(5) Uani d 1
H H11 0.8404 0.4529 0.5070 0.023 Uiso calc 1
C C12 0.6036(4) 0.4365(4) 0.60855(18) 0.0166(5) Uani d 1
H H12 0.4946 0.5736 0.5889 0.020 Uiso calc 1
N N1 0.0649(4) 0.4469(3) 0.85706(16) 0.0164(4) Uani d 1
N N2 0.1799(4) 0.4540(4) 0.68361(16) 0.0182(4) Uani d 1
N N3 0.4294(4) 0.1969(3) 1.08689(15) 0.0156(4) Uani d 1
N N4 0.9244(4) 0.0363(3) 0.66717(16) 0.0178(4) Uani d 1
S S1 -0.03875(11) 0.52048(11) 0.75638(5) 0.01999(15) Uani d 1

loop_
_atom_site_aniso_label
_atom_site_aniso_U_11
_atom_site_aniso_U_22
_atom_site_aniso_U_33
_atom_site_aniso_U_12
_atom_site_aniso_U_13
_atom_site_aniso_U_23
Br1 0.02748(16) 0.02225(14) 0.01974(15) -0.01104(12) -0.00918(11) 0.00111(10)
Br2 0.02001(16) 0.03454(17) 0.03315(18) -0.01163(13) 0.00630(12) -0.01040(13)
C1 0.0121(11) 0.0133(10) 0.0126(11) -0.0065(9) 0.0006(9) -0.0014(9)
C2 0.0148(12) 0.0137(11) 0.0121(11) -0.0070(9) 0.0000(9) -0.0001(9)
C3 0.0133(12) 0.0116(10) 0.0110(11) -0.0058(9) 0.0010(9) -0.0020(8)
C4 0.0135(12) 0.0160(11) 0.0135(12) -0.0071(9) 0.0015(10) -0.0029(9)
C5 0.0186(13) 0.0126(10) 0.0129(11) -0.0065(10) -0.0028(10) -0.0016(9)
C6 0.0149(12) 0.0194(12) 0.0187(13) -0.0097(10) 0.0007(10) -0.0032(10)
C7 0.0159(12) 0.0195(12) 0.0128(12) -0.0105(10) 0.0023(10) -0.0022(9)
C8 0.0144(12) 0.0172(11) 0.0096(11) -0.0069(10) 0.0001(9) -0.0019(9)
C9 0.0181(13) 0.0173(12) 0.0123(12) -0.0067(10) 0.0007(10) 0.0013(9)
C10 0.0124(12) 0.0228(12) 0.0137(12) -0.0083(10) 0.0020(10) -0.0064(10)
C11 0.0197(13) 0.0226(12) 0.0129(12) -0.0116(11) -0.0003(10) 0.0028(10)
C12 0.0142(12) 0.0170(11) 0.0135(12) -0.0051(10) -0.0013(10) 0.0024(9)
N1 0.0145(11) 0.0187(10) 0.0145(10) -0.0073(9) -0.0004(9) -0.0016(8)
N2 0.0157(11) 0.0233(11) 0.0127(10) -0.0080(9) 0.0002(9) -0.0004(8)
N3 0.0179(11) 0.0162(10) 0.0124(10) -0.0086(9) -0.0001(8) -0.0009(8)
N4 0.0145(11) 0.0194(10) 0.0152(10) -0.0046(9) -0.0008(9) -0.0024(8)
S1 0.0127(3) 0.0278(3) 0.0158(3) -0.0076(3) -0.0012(2) -0.0004(2)

loop_
_atom_type_symbol
_atom_type_description
_atom_type_scat_dispersion_real
_atom_type_scat_dispersion_imag
_atom_type_scat_source
C C 0.0033 0.0016 'International Tables Vol C Tables 4.2.6.8 and 6.1.1.4'
H H 0.0000 0.0000 'International Tables Vol C Tables 4.2.6.8 and 6.1.1.4'
N N 0.0061 0.0033 'International Tables Vol C Tables 4.2.6.8 and 6.1.1.4'
S S 0.1246 0.1234 'International Tables Vol C Tables 4.2.6.8 and 6.1.1.4'
Br Br -0.2901 2.4595 'International Tables Vol C Tables 4.2.6.8 and 6.1.1.4'

loop_
_geom_angle_atom_site_label_1
_geom_angle_atom_site_label_2
_geom_angle_atom_site_label_3
_geom_angle
N1 C1 C2 112.7(2)
N1 C1 C3 118.3(2)
C2 C1 C3 128.9(2)
N2 C2 C1 113.1(2)
N2 C2 C8 118.3(2)
C1 C2 C8 128.6(2)
C4 C3 C7 117.0(2)
C4 C3 C1 119.3(2)
C7 C3 C1 123.6(2)
N3 C4 C3 123.8(2)
N3 C4 H4 118.1
C3 C4 H4 118.1
N3 C5 C6 124.5(2)
N3 C5 Br1 116.56(19)
C6 C5 Br1 118.9(2)
C7 C6 C5 117.7(2)
C7 C6 H6 121.2
C5 C6 H6 121.2
C6 C7 C3 119.9(2)
C6 C7 H7 120.1
C3 C7 H7 120.1
C9 C8 C12 117.8(2)
C9 C8 C2 122.2(2)
C12 C8 C2 120.0(2)
N4 C9 C8 123.3(2)
N4 C9 H9 118.4
C8 C9 H9 118.4
N4 C10 C11 125.8(2)
N4 C10 Br2 115.89(19)
C11 C10 Br2 118.3(2)
C12 C11 C10 116.9(2)
C12 C11 H11 121.5
C10 C11 H11 121.5
C11 C12 C8 119.5(2)
C11 C12 H12 120.2
C8 C12 H12 120.2
C1 N1 S1 107.62(18)
C2 N2 S1 107.62(18)
C5 N3 C4 117.1(2)
C10 N4 C9 116.6(2)
N1 S1 N2 98.99(12)

loop_
_geom_bond_atom_site_label_1
_geom_bond_atom_site_label_2
_geom_bond_distance
Br1 C5 1.893(3)
Br2 C10 1.891(3)
C1 N1 1.332(3)
C1 C2 1.441(3)
C1 C3 1.480(3)
C2 N2 1.324(3)
C2 C8 1.475(4)
C3 C4 1.397(3)
C3 C7 1.397(4)
C4 N3 1.338(3)
C4 H4 0.9500
C5 N3 1.326(3)
C5 C6 1.385(4)
C6 C7 1.379(4)
C6 H6 0.9500
C7 H7 0.9500
C8 C9 1.393(3)
C8 C12 1.401(3)
C9 N4 1.344(3)
C9 H9 0.9500
C10 N4 1.317(3)
C10 C11 1.384(4)
C11 C12 1.380(4)
C11 H11 0.9500
C12 H12 0.9500
N1 S1 1.625(2)
N2 S1 1.629(2)

loop_
_geom_torsion_atom_site_label_1
_geom_torsion_atom_site_label_2
_geom_torsion_atom_site_label_3
_geom_torsion_atom_site_label_4
_geom_torsion
N1 C1 C2 N2 0.7(3)
C3 C1 C2 N2 -176.1(2)
N1 C1 C2 C8 179.3(2)
C3 C1 C2 C8 2.5(4)
N1 C1 C3 C4 22.4(3)
C2 C1 C3 C4 -160.9(2)
N1 C1 C3 C7 -154.3(2)
C2 C1 C3 C7 22.4(4)
C7 C3 C4 N3 -0.9(4)
C1 C3 C4 N3 -177.8(2)
N3 C5 C6 C7 -0.1(4)
Br1 C5 C6 C7 -179.15(19)
C5 C6 C7 C3 -1.1(4)
C4 C3 C7 C6 1.5(4)
C1 C3 C7 C6 178.3(2)
N2 C2 C8 C9 -129.4(3)
C1 C2 C8 C9 52.0(4)
N2 C2 C8 C12 48.3(3)
C1 C2 C8 C12 -130.3(3)
C12 C8 C9 N4 1.6(4)
C2 C8 C9 N4 179.4(2)
N4 C10 C11 C12 1.3(4)
Br2 C10 C11 C12 -179.2(2)
C10 C11 C12 C8 -1.1(4)
C9 C8 C12 C11 -0.2(4)
C2 C8 C12 C11 -178.0(2)
C2 C1 N1 S1 -0.9(2)
C3 C1 N1 S1 176.28(17)
C1 C2 N2 S1 -0.1(3)
C8 C2 N2 S1 -178.87(18)
C6 C5 N3 C4 0.7(4)
Br1 C5 N3 C4 179.80(17)
C3 C4 N3 C5 -0.2(4)
C11 C10 N4 C9 0.1(4)
Br2 C10 N4 C9 -179.44(19)
C8 C9 N4 C10 -1.6(4)
C1 N1 S1 N2 0.78(19)
C2 N2 S1 N1 -0.4(2)

_cod_database_fobs_code 1543505
